data_4125458
loop_
_publ_author_name
'Zhang, Long'
'Lin, Lin'
'Liu, Dong'
'Lin, Yue-Jian'
'Li, Zhen-Hua'
'Jin, Guo-Xin'

_publ_section_title
;
 Stacking Interactions Induced Selective Conformation of Discrete Aromatic
 Arrays and Borromean Rings.
;
_journal_issue 4
_journal_name_full 'Journal of the American Chemical Society'
_journal_page_first 1653
_journal_page_last 1660
_journal_paper_doi 10.1021/jacs.6b11968
_journal_volume 139
_journal_year 2017
_chemical_formula_sum 'C108 H118 F12 N8 O27 Rh4 S4'
_chemical_formula_weight 2727.98
_chemical_name_systematic
; 
 ? 
;
_space_group_crystal_system monoclinic
_space_group_IT_number 15
_space_group_name_Hall '-C 2yc'
_space_group_name_H-M_alt 'C 1 2/c 1'
_symmetry_space_group_name_Hall '-C 2yc'
_symmetry_space_group_name_H-M 'C 1 2/c 1'
_atom_sites_solution_hydrogens geom
_audit_creation_method SHELXL-2013
_cell_angle_alpha 90
_cell_angle_beta 117.1820(10)
_cell_angle_gamma 90
_cell_formula_units_Z 4
_cell_length_a 40.736(3)
_cell_length_b 14.9836(11)
_cell_length_c 24.2513(18)
_cell_measurement_reflns_used 9117
_cell_measurement_temperature 173(2)
_cell_measurement_theta_max 26.47
_cell_measurement_theta_min 2.17
_cell_volume 13167.5(17)
_computing_cell_refinement 'Bruker SAINT'
_computing_data_collection 'Bruker APEX2'
_computing_data_reduction 'Bruker SAINT'
_computing_molecular_graphics 'Bruker SHELXTL'
_computing_publication_material 'Bruker SHELXTL'
_computing_structure_refinement 'SHELXL-2013 (Sheldrick, 2013)'
_computing_structure_solution 'SHELXS-97 (Sheldrick, 2008)'
_diffrn_ambient_temperature 173(2)
_diffrn_measured_fraction_theta_full 0.993
_diffrn_measured_fraction_theta_max 0.989
_diffrn_measurement_device_type 'Bruker APEX-II CCD'
_diffrn_measurement_method '\f and \w scans'
_diffrn_radiation_type MoK\a
_diffrn_radiation_wavelength 0.71073
_diffrn_reflns_av_R_equivalents 0.0489
_diffrn_reflns_av_unetI/netI 0.0598
_diffrn_reflns_Laue_measured_fraction_full 0.993
_diffrn_reflns_Laue_measured_fraction_max 0.989
_diffrn_reflns_limit_h_max 51
_diffrn_reflns_limit_h_min -52
_diffrn_reflns_limit_k_max 17
_diffrn_reflns_limit_k_min -19
_diffrn_reflns_limit_l_max 31
_diffrn_reflns_limit_l_min -31
_diffrn_reflns_number 46969
_diffrn_reflns_point_group_measured_fraction_full 0.993
_diffrn_reflns_point_group_measured_fraction_max 0.989
_diffrn_reflns_theta_full 25.242
_diffrn_reflns_theta_max 27.528
_diffrn_reflns_theta_min 1.124
_exptl_absorpt_coefficient_mu 0.640
_exptl_absorpt_correction_T_max 0.746
_exptl_absorpt_correction_T_min 0.673
_exptl_absorpt_correction_type multi-scan
_exptl_absorpt_process_details sadabs
_exptl_crystal_colour black
_exptl_crystal_density_diffrn 1.376
_exptl_crystal_description block
_exptl_crystal_F_000 5560
_exptl_crystal_size_max 0.240
_exptl_crystal_size_mid 0.120
_exptl_crystal_size_min 0.060
_platon_squeeze_details
; 
 In asymmetric unit of this data, there were disordered 
 solvents (half of a diethyl ether molecule) which could not 
 be restrained properly. Therefore, SQUEEZE algorithm was 
 used to omit them. 
;
_refine_diff_density_max 1.138
_refine_diff_density_min -0.702
_refine_diff_density_rms 0.171
_refine_ls_extinction_method none
_refine_ls_goodness_of_fit_ref 0.957
_refine_ls_hydrogen_treatment constr
_refine_ls_matrix_type full
_refine_ls_number_parameters 724
_refine_ls_number_reflns 15003
_refine_ls_number_restraints 36
_refine_ls_restrained_S_all 0.959
_refine_ls_R_factor_all 0.0816
_refine_ls_R_factor_gt 0.0526
_refine_ls_shift/su_max 0.002
_refine_ls_shift/su_mean 0.000
_refine_ls_structure_factor_coef Fsqd
_refine_ls_weighting_details
; 
 w=1/[\s^2^(Fo^2^)+(0.1050P)^2^] 
 where P=(Fo^2^+2Fc^2^)/3 
;
_refine_ls_weighting_scheme calc
_refine_ls_wR_factor_gt 0.1469
_refine_ls_wR_factor_ref 0.1608
_reflns_Friedel_coverage 0.000
_reflns_number_gt 10039
_reflns_number_total 15003
_reflns_threshold_expression 'I > 2\s(I)'
_cod_data_source_file ja6b11968_si_003.cif
_cod_data_source_block 4
_cod_depositor_comments 'Adding full bibliography for 4125454--4125461.cif.'
_cod_original_cell_volume 13167.6(17)
_cod_database_code 4125458
_shelx_space_group_comment
; 
The symmetry employed for this shelxl refinement is uniquely defined 
by the following loop, which should always be used as a source of 
symmetry information in preference to the above space-group names. 
They are only intended as comments. 
;
_shelx_estimated_absorpt_t_min 0.862
_shelx_estimated_absorpt_t_max 0.963
_shelxl_version_number 2013-2

loop_
_space_group_symop_operation_xyz
'x, y, z'
'-x, y, -z+1/2'
'x+1/2, y+1/2, z'
'-x+1/2, y+1/2, -z+1/2'
'-x, -y, -z'
'x, -y, z-1/2'
'-x+1/2, -y+1/2, -z'
'x+1/2, -y+1/2, z-1/2'

loop_
_atom_site_label
_atom_site_type_symbol
_atom_site_fract_x
_atom_site_fract_y
_atom_site_fract_z
_atom_site_U_iso_or_equiv
_atom_site_adp_type
_atom_site_occupancy
_atom_site_site_symmetry_order
_atom_site_calc_flag
_atom_site_refinement_flags_posn
_atom_site_refinement_flags_adp
Rh1 Rh 0.39684(2) 0.59701(2) 0.64213(2) 0.02855(10) Uani 1 1 d . .
Rh2 Rh 0.28261(2) 1.23713(2) 0.38219(2) 0.02901(10) Uani 1 1 d . .
N1 N 0.40274(9) 0.7843(2) 0.66914(14) 0.0287(7) Uani 1 1 d . .
N2 N 0.32821(9) 1.1802(2) 0.50697(15) 0.0285(7) Uani 1 1 d . .
N3 N 0.44355(9) 0.6219(2) 0.62658(15) 0.0320(7) Uani 1 1 d . .
N4 N 0.66608(9) 0.7523(2) 0.61909(15) 0.0311(7) Uani 1 1 d . .
O1 O 0.37301(8) 0.70555(18) 0.58063(13) 0.0330(6) Uani 1 1 d . .
O2 O 0.41528(8) 0.70703(18) 0.70144(12) 0.0334(6) Uani 1 1 d . .
O3 O 0.42909(10) 0.8592(2) 0.76055(14) 0.0509(9) Uani 1 1 d . .
O4 O 0.30026(8) 1.10464(18) 0.41708(13) 0.0350(6) Uani 1 1 d . .
O5 O 0.31195(8) 1.25718(18) 0.47741(13) 0.0336(6) Uani 1 1 d . .
O6 O 0.35642(9) 1.26174(19) 0.59573(14) 0.0421(7) Uani 1 1 d . .
O7 O 0.29001(10) 0.8763(2) 0.70232(16) 0.0530(9) Uani 1 1 d . .
O8 O 0.33239(10) 0.8104(3) 0.6700(2) 0.0700(12) Uani 1 1 d . .
O9 O 0.30718(11) 0.9579(3) 0.63383(19) 0.0642(10) Uani 1 1 d . .
O10 O 0.41084(16) 0.5374(4) 0.4323(3) 0.147(3) Uani 1 1 d . U
O11 O 0.34912(14) 0.5249(4) 0.3515(3) 0.134(3) Uani 1 1 d . .
O12 O 0.3909(3) 0.6101(8) 0.3406(5) 0.240(5) Uani 1 1 d . .
S1 S 0.30297(3) 0.87295(9) 0.65667(6) 0.0461(3) Uani 1 1 d . .
S2 S 0.38042(4) 0.57299(11) 0.38462(7) 0.0650(4) Uani 1 1 d . .
F1 F 0.25688(11) 0.7427(3) 0.6034(2) 0.0873(11) Uani 1 1 d . .
F2 F 0.23483(11) 0.8723(3) 0.57170(19) 0.1049(15) Uani 1 1 d . .
F3 F 0.27344(14) 0.8155(3) 0.54406(18) 0.1123(15) Uani 1 1 d . .
F4 F 0.34399(18) 0.7226(4) 0.3680(3) 0.144(2) Uani 1 1 d . U
F5 F 0.3568(3) 0.6536(6) 0.4511(4) 0.225(5) Uani 1 1 d . U
F6 F 0.3983(2) 0.7253(4) 0.4421(3) 0.193(4) Uani 1 1 d . U
C1 C 0.36541(11) 0.8618(3) 0.57251(18) 0.0301(8) Uani 1 1 d . .
C2 C 0.37372(11) 0.9438(3) 0.60500(18) 0.0292(8) Uani 1 1 d . .
C3 C 0.39568(12) 0.9467(3) 0.67018(19) 0.0346(9) Uani 1 1 d . .
C4 C 0.40190(13) 1.0268(3) 0.7008(2) 0.0401(10) Uani 1 1 d . .
H4 H 0.4161 1.0283 0.7446 0.048 Uiso 1 1 calc R U
C5 C 0.38770(12) 1.1059(3) 0.66872(19) 0.0388(10) Uani 1 1 d . .
H5 H 0.3927 1.1610 0.6905 0.047 Uiso 1 1 calc R U
C6 C 0.36643(11) 1.1043(3) 0.60557(19) 0.0314(8) Uani 1 1 d . .
C7 C 0.35881(10) 1.0232(3) 0.57263(17) 0.0277(8) Uani 1 1 d . .
C8 C 0.33608(11) 1.0199(3) 0.50753(17) 0.0290(8) Uani 1 1 d . .
C9 C 0.32819(12) 0.9390(3) 0.47701(19) 0.0367(9) Uani 1 1 d . .
H9 H 0.3127 0.9370 0.4335 0.044 Uiso 1 1 calc R U
C10 C 0.34294(12) 0.8595(3) 0.50998(19) 0.0374(9) Uani 1 1 d . .
H10 H 0.3373 0.8040 0.4887 0.045 Uiso 1 1 calc R U
C11 C 0.38045(11) 0.7789(3) 0.60728(18) 0.0315(9) Uani 1 1 d . .
C12 C 0.41045(12) 0.8621(3) 0.70434(18) 0.0360(9) Uani 1 1 d . .
C13 C 0.32051(11) 1.1031(3) 0.47434(19) 0.0303(8) Uani 1 1 d . .
C14 C 0.35143(11) 1.1892(3) 0.57220(19) 0.0315(9) Uani 1 1 d . .
C15 C 0.44383(13) 0.5992(3) 0.5739(2) 0.0480(12) Uani 1 1 d . .
H15 H 0.4224 0.5724 0.5423 0.058 Uiso 1 1 calc R U
C16 C 0.47380(13) 0.6129(4) 0.5629(2) 0.0524(13) Uani 1 1 d . .
H16 H 0.4726 0.5963 0.5242 0.063 Uiso 1 1 calc R U
C17 C 0.50575(12) 0.6509(3) 0.60860(19) 0.0404(10) Uani 1 1 d . .
C18 C 0.50471(13) 0.6755(4) 0.6624(2) 0.0526(14) Uani 1 1 d . .
H18 H 0.5255 0.7034 0.6948 0.063 Uiso 1 1 calc R U
C19 C 0.47374(12) 0.6599(4) 0.6692(2) 0.0511(13) Uani 1 1 d . .
H19 H 0.4739 0.6775 0.7070 0.061 Uiso 1 1 calc R U
C20 C 0.53835(12) 0.6654(3) 0.5979(2) 0.0449(11) Uani 1 1 d . .
H20 H 0.5385 0.6381 0.5627 0.054 Uiso 1 1 calc R U
C21 C 0.56729(12) 0.7141(3) 0.6344(2) 0.0409(10) Uani 1 1 d . .
H21 H 0.5663 0.7431 0.6684 0.049 Uiso 1 1 calc R U
C22 C 0.65894(12) 0.7989(3) 0.6594(2) 0.0428(11) Uani 1 1 d . .
H22 H 0.6763 0.8420 0.6850 0.051 Uiso 1 1 calc R U
C23 C 0.62686(13) 0.7861(4) 0.6650(2) 0.0472(12) Uani 1 1 d . .
H23 H 0.6231 0.8184 0.6953 0.057 Uiso 1 1 calc R U
C24 C 0.60060(11) 0.7273(3) 0.62708(19) 0.0340(9) Uani 1 1 d . .
C25 C 0.60824(13) 0.6797(3) 0.5864(2) 0.0491(12) Uani 1 1 d . .
H25 H 0.5911 0.6366 0.5602 0.059 Uiso 1 1 calc R U
C26 C 0.64100(13) 0.6943(3) 0.5832(2) 0.0484(12) Uani 1 1 d . .
H26 H 0.6455 0.6611 0.5540 0.058 Uiso 1 1 calc R U
C27 C 0.39813(14) 0.4546(3) 0.6419(3) 0.0535(14) Uani 1 1 d . .
C28 C 0.40135(14) 0.4889(3) 0.7008(2) 0.0518(13) Uani 1 1 d . .
C29 C 0.36780(14) 0.5340(3) 0.6863(2) 0.0484(12) Uani 1 1 d . .
C30 C 0.34583(13) 0.5332(3) 0.6237(3) 0.0486(12) Uani 1 1 d . .
C31 C 0.36331(14) 0.4853(3) 0.5951(2) 0.0439(11) Uani 1 1 d . .
C32 C 0.4254(2) 0.3992(4) 0.6324(5) 0.116(3) Uani 1 1 d . U
H32A H 0.4188 0.3360 0.6307 0.174 Uiso 1 1 calc R U
H32B H 0.4501 0.4088 0.6668 0.174 Uiso 1 1 calc R U
H32C H 0.4254 0.4162 0.5933 0.174 Uiso 1 1 calc R U
C33 C 0.4334(2) 0.4692(6) 0.7625(3) 0.118(4) Uani 1 1 d . U
H33A H 0.4334 0.5110 0.7935 0.177 Uiso 1 1 calc R U
H33B H 0.4565 0.4756 0.7594 0.177 Uiso 1 1 calc R U
H33C H 0.4314 0.4080 0.7749 0.177 Uiso 1 1 calc R U
C34 C 0.3605(2) 0.5796(5) 0.7355(4) 0.092(2) Uani 1 1 d . .
H34A H 0.3490 0.6378 0.7201 0.137 Uiso 1 1 calc R U
H34B H 0.3839 0.5880 0.7731 0.137 Uiso 1 1 calc R U
H34C H 0.3439 0.5425 0.7451 0.137 Uiso 1 1 calc R U
C35 C 0.30885(16) 0.5781(5) 0.5923(4) 0.085(2) Uani 1 1 d . .
H35A H 0.2901 0.5391 0.5941 0.127 Uiso 1 1 calc R U
H35B H 0.3027 0.5900 0.5489 0.127 Uiso 1 1 calc R U
H35C H 0.3097 0.6345 0.6133 0.127 Uiso 1 1 calc R U
C36 C 0.3470(2) 0.4673(4) 0.5268(3) 0.093(3) Uani 1 1 d . .
H36A H 0.3337 0.4104 0.5173 0.139 Uiso 1 1 calc R U
H36B H 0.3668 0.4642 0.5145 0.139 Uiso 1 1 calc R U
H36C H 0.3299 0.5155 0.5040 0.139 Uiso 1 1 calc R U
C37 C 0.25318(11) 1.3548(3) 0.3410(2) 0.0363(9) Uani 1 1 d . .
C38 C 0.25088(12) 1.2956(3) 0.2926(2) 0.0401(10) Uani 1 1 d . .
C39 C 0.23432(12) 1.2154(3) 0.2977(2) 0.0425(10) Uani 1 1 d . .
C40 C 0.22433(12) 1.2250(3) 0.3460(2) 0.0430(11) Uani 1 1 d . .
C41 C 0.23532(11) 1.3102(3) 0.3730(2) 0.0373(10) Uani 1 1 d . .
C42 C 0.26870(14) 1.4467(3) 0.3534(3) 0.0495(12) Uani 1 1 d . .
H42A H 0.2898 1.4498 0.3444 0.074 Uiso 1 1 calc R U
H42B H 0.2768 1.4618 0.3970 0.074 Uiso 1 1 calc R U
H42C H 0.2497 1.4892 0.3269 0.074 Uiso 1 1 calc R U
C43 C 0.26420(16) 1.3182(4) 0.2463(2) 0.0615(15) Uani 1 1 d . .
H43A H 0.2706 1.2632 0.2315 0.092 Uiso 1 1 calc R U
H43B H 0.2860 1.3565 0.2657 0.092 Uiso 1 1 calc R U
H43C H 0.2447 1.3497 0.2112 0.092 Uiso 1 1 calc R U
C44 C 0.22763(16) 1.1329(4) 0.2565(3) 0.0671(16) Uani 1 1 d . .
H44A H 0.2359 1.0794 0.2825 0.101 Uiso 1 1 calc R U
H44B H 0.2415 1.1388 0.2326 0.101 Uiso 1 1 calc R U
H44C H 0.2012 1.1278 0.2280 0.101 Uiso 1 1 calc R U
C45 C 0.20455(16) 1.1541(4) 0.3652(4) 0.0737(19) Uani 1 1 d . .
H45A H 0.2045 1.1721 0.4040 0.111 Uiso 1 1 calc R U
H45B H 0.2174 1.0969 0.3712 0.111 Uiso 1 1 calc R U
H45C H 0.1791 1.1478 0.3327 0.111 Uiso 1 1 calc R U
C46 C 0.23239(14) 1.3489(3) 0.4274(2) 0.0478(12) Uani 1 1 d . .
H46A H 0.2215 1.3047 0.4440 0.072 Uiso 1 1 calc R U
H46B H 0.2167 1.4021 0.4143 0.072 Uiso 1 1 calc R U
H46C H 0.2570 1.3653 0.4595 0.072 Uiso 1 1 calc R U
C47 C 0.26542(18) 0.8234(4) 0.5910(3) 0.0678(16) Uani 1 1 d . .
C48 C 0.3686(3) 0.6725(7) 0.4097(4) 0.124(4) Uani 1 1 d . .
C49 C 0.5055(3) 0.3961(8) 0.5806(5) 0.129(4) Uani 1 1 d . .
H49A H 0.4855 0.4212 0.5430 0.193 Uiso 1 1 calc R U
H49B H 0.5292 0.4200 0.5860 0.193 Uiso 1 1 calc R U
H49C H 0.5019 0.4121 0.6166 0.193 Uiso 1 1 calc R U
C50 C 0.5056(3) 0.2979(9) 0.5750(5) 0.139(4) Uani 1 1 d . .
H50A H 0.5130 0.2806 0.5429 0.166 Uiso 1 1 calc R U
H50B H 0.5231 0.2709 0.6150 0.166 Uiso 1 1 calc R U
C51 C 0.4639(4) 0.1758(8) 0.5441(9) 0.201(7) Uani 1 1 d . .
H51A H 0.4840 0.1420 0.5777 0.242 Uiso 1 1 calc R U
H51B H 0.4651 0.1642 0.5048 0.242 Uiso 1 1 calc R U
C52 C 0.4267(3) 0.1469(8) 0.5382(7) 0.172(6) Uani 1 1 d . .
H52A H 0.4191 0.1882 0.5615 0.258 Uiso 1 1 calc R U
H52B H 0.4287 0.0865 0.5549 0.258 Uiso 1 1 calc R U
H52C H 0.4084 0.1474 0.4944 0.258 Uiso 1 1 calc R U
O13 O 0.46785(18) 0.2675(6) 0.5576(3) 0.128(2) Uani 1 1 d . .

loop_
_atom_site_aniso_label
_atom_site_aniso_U_11
_atom_site_aniso_U_22
_atom_site_aniso_U_33
_atom_site_aniso_U_23
_atom_site_aniso_U_13
_atom_site_aniso_U_12
Rh1 0.03086(17) 0.02303(16) 0.03011(17) 0.00283(12) 0.01250(13) -0.00172(12)
Rh2 0.03067(17) 0.02496(17) 0.03275(17) 0.00485(12) 0.01565(14) 0.00190(12)
N1 0.0338(17) 0.0233(17) 0.0248(16) 0.0022(13) 0.0099(14) -0.0014(14)
N2 0.0351(17) 0.0244(16) 0.0308(17) 0.0045(13) 0.0191(15) 0.0015(14)
N3 0.0294(17) 0.0336(18) 0.0287(17) -0.0014(14) 0.0097(14) -0.0070(14)
N4 0.0294(17) 0.0308(18) 0.0314(17) -0.0007(14) 0.0124(14) -0.0018(14)
O1 0.0388(15) 0.0222(14) 0.0339(15) 0.0011(11) 0.0130(13) -0.0009(12)
O2 0.0424(16) 0.0239(14) 0.0299(14) 0.0060(11) 0.0132(13) 0.0013(12)
O3 0.069(2) 0.0342(18) 0.0326(17) 0.0041(13) 0.0087(16) -0.0010(16)
O4 0.0435(16) 0.0258(15) 0.0322(15) 0.0035(11) 0.0144(13) 0.0029(12)
O5 0.0426(16) 0.0224(14) 0.0360(15) 0.0059(11) 0.0181(13) 0.0067(12)
O6 0.0552(19) 0.0238(15) 0.0430(17) -0.0037(13) 0.0188(15) -0.0035(14)
O7 0.058(2) 0.055(2) 0.049(2) 0.0080(16) 0.0274(17) 0.0096(18)
O8 0.057(2) 0.066(3) 0.096(3) 0.033(2) 0.043(2) 0.028(2)
O9 0.075(3) 0.050(2) 0.081(3) 0.0257(19) 0.046(2) 0.0133(19)
O10 0.092(4) 0.106(5) 0.146(5) -0.066(4) -0.030(4) 0.027(3)
O11 0.073(3) 0.083(4) 0.174(6) -0.028(4) -0.005(4) -0.005(3)
O12 0.315(13) 0.277(13) 0.254(11) 0.015(9) 0.240(11) -0.023(10)
S1 0.0480(7) 0.0445(7) 0.0496(7) 0.0147(5) 0.0255(6) 0.0126(5)
S2 0.0590(8) 0.0697(10) 0.0615(9) -0.0205(8) 0.0233(7) -0.0041(8)
F1 0.090(3) 0.072(3) 0.095(3) -0.020(2) 0.037(2) -0.013(2)
F2 0.072(2) 0.101(3) 0.090(3) -0.009(2) -0.009(2) 0.029(2)
F3 0.153(4) 0.129(4) 0.064(2) -0.018(2) 0.058(3) -0.009(3)
F4 0.176(5) 0.088(3) 0.124(4) 0.015(3) 0.032(4) 0.057(4)
F5 0.393(12) 0.198(8) 0.192(7) 0.052(6) 0.226(8) 0.108(8)
F6 0.203(7) 0.084(4) 0.182(6) -0.057(4) -0.007(5) -0.011(4)
C1 0.037(2) 0.024(2) 0.0290(19) 0.0047(16) 0.0148(17) 0.0016(16)
C2 0.032(2) 0.0230(19) 0.031(2) 0.0002(15) 0.0132(17) -0.0042(16)
C3 0.037(2) 0.032(2) 0.029(2) 0.0026(17) 0.0102(17) -0.0013(18)
C4 0.049(3) 0.032(2) 0.029(2) -0.0010(17) 0.0092(19) -0.006(2)
C5 0.049(3) 0.032(2) 0.030(2) -0.0006(17) 0.0136(19) -0.0002(19)
C6 0.035(2) 0.025(2) 0.034(2) 0.0022(16) 0.0156(18) -0.0016(16)
C7 0.0284(19) 0.0247(19) 0.0277(19) 0.0005(15) 0.0108(16) -0.0016(15)
C8 0.037(2) 0.0247(19) 0.0270(19) 0.0026(15) 0.0159(17) 0.0003(16)
C9 0.046(2) 0.027(2) 0.027(2) 0.0016(16) 0.0080(18) 0.0018(19)
C10 0.045(2) 0.027(2) 0.033(2) -0.0038(17) 0.0117(19) -0.0019(19)
C11 0.037(2) 0.024(2) 0.033(2) 0.0035(16) 0.0150(18) -0.0002(17)
C12 0.040(2) 0.034(2) 0.027(2) -0.0012(17) 0.0094(18) -0.0016(19)
C13 0.032(2) 0.027(2) 0.035(2) 0.0044(16) 0.0186(18) 0.0016(16)
C14 0.032(2) 0.032(2) 0.035(2) 0.0013(17) 0.0187(17) -0.0028(17)
C15 0.040(2) 0.062(3) 0.039(2) -0.011(2) 0.016(2) -0.019(2)
C16 0.046(3) 0.070(4) 0.045(3) -0.023(2) 0.025(2) -0.021(3)
C17 0.039(2) 0.051(3) 0.030(2) -0.0016(19) 0.0147(19) -0.005(2)
C18 0.037(2) 0.087(4) 0.035(2) -0.017(2) 0.017(2) -0.019(3)
C19 0.036(2) 0.084(4) 0.031(2) -0.007(2) 0.014(2) -0.013(2)
C20 0.042(2) 0.057(3) 0.041(2) -0.012(2) 0.024(2) -0.016(2)
C21 0.039(2) 0.046(3) 0.039(2) -0.009(2) 0.019(2) -0.004(2)
C22 0.039(2) 0.048(3) 0.045(3) -0.015(2) 0.022(2) -0.010(2)
C23 0.040(2) 0.057(3) 0.051(3) -0.019(2) 0.026(2) -0.008(2)
C24 0.033(2) 0.037(2) 0.034(2) -0.0005(18) 0.0172(18) -0.0008(18)
C25 0.040(2) 0.053(3) 0.060(3) -0.024(2) 0.028(2) -0.018(2)
C26 0.049(3) 0.050(3) 0.055(3) -0.022(2) 0.032(2) -0.012(2)
C27 0.050(3) 0.022(2) 0.105(5) 0.012(2) 0.051(3) 0.002(2)
C28 0.050(3) 0.035(3) 0.050(3) 0.018(2) 0.005(2) -0.016(2)
C29 0.061(3) 0.036(3) 0.062(3) 0.003(2) 0.040(3) -0.013(2)
C30 0.045(3) 0.030(2) 0.075(4) 0.009(2) 0.031(3) -0.003(2)
C31 0.060(3) 0.024(2) 0.041(2) -0.0025(18) 0.018(2) -0.017(2)
C32 0.102(6) 0.035(3) 0.252(11) 0.008(5) 0.117(7) 0.015(3)
C33 0.100(6) 0.102(6) 0.083(5) 0.056(4) -0.017(4) -0.042(5)
C34 0.141(7) 0.077(5) 0.108(6) -0.007(4) 0.101(6) -0.017(5)
C35 0.051(3) 0.063(4) 0.129(6) 0.023(4) 0.031(4) 0.001(3)
C36 0.147(7) 0.056(4) 0.061(4) -0.016(3) 0.035(4) -0.052(4)
C37 0.035(2) 0.030(2) 0.044(2) 0.0074(18) 0.0182(19) 0.0061(18)
C38 0.037(2) 0.043(3) 0.037(2) 0.0122(19) 0.0144(19) 0.015(2)
C39 0.031(2) 0.042(3) 0.045(3) 0.000(2) 0.010(2) 0.005(2)
C40 0.032(2) 0.034(2) 0.062(3) 0.002(2) 0.021(2) 0.0007(19)
C41 0.031(2) 0.036(2) 0.050(3) 0.0093(19) 0.0223(19) 0.0066(18)
C42 0.056(3) 0.033(3) 0.068(3) 0.013(2) 0.036(3) 0.009(2)
C43 0.077(4) 0.071(4) 0.045(3) 0.024(3) 0.036(3) 0.028(3)
C44 0.049(3) 0.062(4) 0.071(4) -0.023(3) 0.012(3) -0.002(3)
C45 0.054(3) 0.055(4) 0.130(6) 0.003(4) 0.057(4) -0.012(3)
C46 0.058(3) 0.043(3) 0.058(3) 0.007(2) 0.039(3) 0.008(2)
C47 0.078(4) 0.064(4) 0.055(3) -0.003(3) 0.025(3) 0.015(3)
C48 0.183(10) 0.089(6) 0.075(5) -0.007(5) 0.036(6) 0.037(7)
C49 0.100(7) 0.184(12) 0.104(7) -0.060(7) 0.049(5) -0.013(7)
C50 0.086(6) 0.203(13) 0.142(9) 0.031(9) 0.066(6) 0.000(8)
C51 0.217(14) 0.092(8) 0.39(2) 0.060(11) 0.220(16) 0.036(9)
C52 0.117(8) 0.170(12) 0.272(15) 0.073(11) 0.126(10) 0.027(8)
O13 0.099(4) 0.164(7) 0.137(5) 0.020(5) 0.067(4) 0.025(4)

loop_
_atom_type_symbol
_atom_type_description
_atom_type_scat_dispersion_real
_atom_type_scat_dispersion_imag
_atom_type_scat_source
C C 0.0033 0.0016 'International Tables Vol C Tables 4.2.6.8 and 6.1.1.4'
H H 0.0000 0.0000 'International Tables Vol C Tables 4.2.6.8 and 6.1.1.4'
N N 0.0061 0.0033 'International Tables Vol C Tables 4.2.6.8 and 6.1.1.4'
O O 0.0106 0.0060 'International Tables Vol C Tables 4.2.6.8 and 6.1.1.4'
F F 0.0171 0.0103 'International Tables Vol C Tables 4.2.6.8 and 6.1.1.4'
S S 0.1246 0.1234 'International Tables Vol C Tables 4.2.6.8 and 6.1.1.4'
Rh Rh -1.1178 0.9187 'International Tables Vol C Tables 4.2.6.8 and 6.1.1.4'

loop_
_geom_angle_atom_site_label_1
_geom_angle_atom_site_label_2
_geom_angle_atom_site_label_3
_geom_angle
_geom_angle_site_symmetry_1
_geom_angle_site_symmetry_3
O2 Rh1 C28 104.42(17) . .
O2 Rh1 O1 77.52(11) . .
C28 Rh1 O1 159.35(17) . .
O2 Rh1 C31 158.28(16) . .
C28 Rh1 C31 66.08(18) . .
O1 Rh1 C31 104.50(15) . .
O2 Rh1 C27 142.13(18) . .
C28 Rh1 C27 40.4(2) . .
O1 Rh1 C27 140.28(18) . .
C31 Rh1 C27 39.12(19) . .
O2 Rh1 N3 85.11(12) . .
C28 Rh1 N3 116.31(18) . .
O1 Rh1 N3 84.28(12) . .
C31 Rh1 N3 116.57(17) . .
C27 Rh1 N3 98.54(15) . .
O2 Rh1 C30 120.38(17) . .
C28 Rh1 C30 64.82(19) . .
O1 Rh1 C30 96.16(15) . .
C31 Rh1 C30 38.20(19) . .
C27 Rh1 C30 64.89(18) . .
N3 Rh1 C30 154.09(18) . .
O2 Rh1 C29 96.35(16) . .
C28 Rh1 C29 38.9(2) . .
O1 Rh1 C29 120.66(17) . .
C31 Rh1 C29 63.69(19) . .
C27 Rh1 C29 65.24(19) . .
N3 Rh1 C29 154.81(17) . .
C30 Rh1 C29 37.2(2) . .
O5 Rh2 C37 108.60(14) . .
O5 Rh2 N4 86.27(12) . 5_676
C37 Rh2 N4 106.40(15) . 5_676
O5 Rh2 C39 154.70(15) . .
C37 Rh2 C39 66.11(18) . .
N4 Rh2 C39 119.03(16) 5_676 .
O5 Rh2 C40 115.90(16) . .
C37 Rh2 C40 65.84(17) . .
N4 Rh2 C40 157.71(17) 5_676 .
C39 Rh2 C40 38.82(18) . .
O5 Rh2 C41 94.32(15) . .
C37 Rh2 C41 39.82(16) . .
N4 Rh2 C41 144.21(15) 5_676 .
C39 Rh2 C41 65.40(18) . .
C40 Rh2 C41 38.63(17) . .
O5 Rh2 C38 147.19(15) . .
C37 Rh2 C38 39.54(17) . .
N4 Rh2 C38 95.56(15) 5_676 .
C39 Rh2 C38 38.68(18) . .
C40 Rh2 C38 64.81(18) . .
C41 Rh2 C38 65.60(17) . .
O5 Rh2 O4 77.12(10) . .
C37 Rh2 O4 166.95(14) . .
N4 Rh2 O4 85.41(12) 5_676 .
C39 Rh2 O4 103.56(15) . .
C40 Rh2 O4 101.14(15) . .
C41 Rh2 O4 129.66(14) . .
C38 Rh2 O4 135.68(15) . .
C11 N1 O2 118.2(3) . .
C11 N1 C12 125.3(3) . .
O2 N1 C12 116.0(3) . .
C13 N2 O5 119.3(3) . .
C13 N2 C14 125.8(3) . .
O5 N2 C14 114.9(3) . .
C19 N3 C15 116.7(4) . .
C19 N3 Rh1 121.6(3) . .
C15 N3 Rh1 121.7(3) . .
C26 N4 C22 117.7(4) . .
C26 N4 Rh2 120.9(3) . 5_676
C22 N4 Rh2 121.3(3) . 5_676
C11 O1 Rh1 112.9(2) . .
N1 O2 Rh1 110.7(2) . .
C13 O4 Rh2 112.8(2) . .
N2 O5 Rh2 110.9(2) . .
O7 S1 O9 114.9(2) . .
O7 S1 O8 114.5(2) . .
O9 S1 O8 115.6(2) . .
O7 S1 C47 103.6(3) . .
O9 S1 C47 103.3(3) . .
O8 S1 C47 102.5(3) . .
O10 S2 O11 122.5(4) . .
O10 S2 O12 108.8(7) . .
O11 S2 O12 106.4(6) . .
O10 S2 C48 109.0(4) . .
O11 S2 C48 108.8(5) . .
O12 S2 C48 98.7(6) . .
C10 C1 C2 120.6(4) . .
C10 C1 C11 120.5(4) . .
C2 C1 C11 118.9(3) . .
C7 C2 C1 119.5(3) . .
C7 C2 C3 119.3(4) . .
C1 C2 C3 121.1(4) . .
C4 C3 C2 119.8(4) . .
C4 C3 C12 121.2(4) . .
C2 C3 C12 119.0(4) . .
C3 C4 C5 121.1(4) . .
C6 C5 C4 119.9(4) . .
C5 C6 C7 120.7(4) . .
C5 C6 C14 119.1(4) . .
C7 C6 C14 120.1(4) . .
C2 C7 C6 119.2(3) . .
C2 C7 C8 119.3(3) . .
C6 C7 C8 121.5(3) . .
C9 C8 C7 120.0(4) . .
C9 C8 C13 121.2(4) . .
C7 C8 C13 118.8(3) . .
C8 C9 C10 120.3(4) . .
C1 C10 C9 120.3(4) . .
O1 C11 N1 120.6(3) . .
O1 C11 C1 120.8(4) . .
N1 C11 C1 118.6(3) . .
O3 C12 N1 120.4(4) . .
O3 C12 C3 122.7(4) . .
N1 C12 C3 116.9(3) . .
O4 C13 N2 119.5(3) . .
O4 C13 C8 121.8(4) . .
N2 C13 C8 118.7(3) . .
O6 C14 N2 119.5(4) . .
O6 C14 C6 125.4(4) . .
N2 C14 C6 115.0(3) . .
N3 C15 C16 123.1(4) . .
C15 C16 C17 119.7(4) . .
C18 C17 C16 116.4(4) . .
C18 C17 C20 123.1(4) . .
C16 C17 C20 120.5(4) . .
C19 C18 C17 119.9(4) . .
N3 C19 C18 124.1(4) . .
C21 C20 C17 124.1(4) . .
C20 C21 C24 125.9(4) . .
N4 C22 C23 121.8(4) . .
C24 C23 C22 120.5(4) . .
C25 C24 C23 117.1(4) . .
C25 C24 C21 123.3(4) . .
C23 C24 C21 119.4(4) . .
C24 C25 C26 120.1(4) . .
N4 C26 C25 122.7(4) . .
C31 C27 C28 106.0(4) . .
C31 C27 C32 126.7(7) . .
C28 C27 C32 127.3(6) . .
C31 C27 Rh1 70.3(3) . .
C28 C27 Rh1 68.8(3) . .
C32 C27 Rh1 125.4(4) . .
C29 C28 C27 106.2(4) . .
C29 C28 C33 130.0(7) . .
C27 C28 C33 123.5(6) . .
C29 C28 Rh1 71.9(3) . .
C27 C28 Rh1 70.8(3) . .
C33 C28 Rh1 126.3(4) . .
C30 C29 C28 109.8(5) . .
C30 C29 C34 127.9(6) . .
C28 C29 C34 122.2(6) . .
C30 C29 Rh1 71.3(3) . .
C28 C29 Rh1 69.1(3) . .
C34 C29 Rh1 123.0(4) . .
C29 C30 C31 109.4(4) . .
C29 C30 C35 123.8(6) . .
C31 C30 C35 126.7(6) . .
C29 C30 Rh1 71.5(3) . .
C31 C30 Rh1 70.6(3) . .
C35 C30 Rh1 124.0(4) . .
C30 C31 C27 108.5(4) . .
C30 C31 C36 124.9(6) . .
C27 C31 C36 126.6(6) . .
C30 C31 Rh1 71.3(3) . .
C27 C31 Rh1 70.5(3) . .
C36 C31 Rh1 125.7(3) . .
C38 C37 C41 106.9(4) . .
C38 C37 C42 126.8(4) . .
C41 C37 C42 126.2(4) . .
C38 C37 Rh2 71.5(2) . .
C41 C37 Rh2 71.1(2) . .
C42 C37 Rh2 125.5(3) . .
C39 C38 C37 108.0(4) . .
C39 C38 C43 127.6(5) . .
C37 C38 C43 124.3(5) . .
C39 C38 Rh2 69.8(2) . .
C37 C38 Rh2 69.0(2) . .
C43 C38 Rh2 126.7(3) . .
C38 C39 C40 108.4(4) . .
C38 C39 C44 125.4(5) . .
C40 C39 C44 126.2(5) . .
C38 C39 Rh2 71.6(3) . .
C40 C39 Rh2 71.0(3) . .
C44 C39 Rh2 124.3(3) . .
C41 C40 C39 109.1(4) . .
C41 C40 C45 126.0(5) . .
C39 C40 C45 125.0(5) . .
C41 C40 Rh2 71.0(2) . .
C39 C40 Rh2 70.2(3) . .
C45 C40 Rh2 125.2(4) . .
C40 C41 C37 107.4(4) . .
C40 C41 C46 128.6(4) . .
C37 C41 C46 123.8(4) . .
C40 C41 Rh2 70.4(2) . .
C37 C41 Rh2 69.1(2) . .
C46 C41 Rh2 122.6(3) . .
F3 C47 F1 107.8(5) . .
F3 C47 F2 107.7(5) . .
F1 C47 F2 106.2(6) . .
F3 C47 S1 110.8(5) . .
F1 C47 S1 112.4(4) . .
F2 C47 S1 111.5(4) . .
F4 C48 F5 107.2(10) . .
F4 C48 F6 106.4(9) . .
F5 C48 F6 102.7(8) . .
F4 C48 S2 117.4(6) . .
F5 C48 S2 109.4(8) . .
F6 C48 S2 112.6(8) . .
O13 C50 C49 106.9(9) . .
O13 C51 C52 107.7(10) . .
C51 O13 C50 111.4(9) . .

loop_
_geom_bond_atom_site_label_1
_geom_bond_atom_site_label_2
_geom_bond_distance
_geom_bond_site_symmetry_2
Rh1 O2 2.089(3) .
Rh1 C28 2.108(4) .
Rh1 O1 2.119(3) .
Rh1 C31 2.132(4) .
Rh1 C27 2.135(5) .
Rh1 N3 2.135(3) .
Rh1 C30 2.141(5) .
Rh1 C29 2.144(4) .
Rh2 O5 2.081(3) .
Rh2 C37 2.109(4) .
Rh2 N4 2.111(3) 5_676
Rh2 C39 2.120(4) .
Rh2 C40 2.130(4) .
Rh2 C41 2.137(4) .
Rh2 C38 2.143(4) .
Rh2 O4 2.149(3) .
N1 C11 1.355(5) .
N1 O2 1.360(4) .
N1 C12 1.393(5) .
N2 C13 1.354(5) .
N2 O5 1.359(4) .
N2 C14 1.431(5) .
N3 C19 1.321(6) .
N3 C15 1.327(6) .
N4 C26 1.321(6) .
N4 C22 1.338(5) .
N4 Rh2 2.111(3) 5_676
O1 C11 1.241(5) .
O3 C12 1.221(5) .
O4 C13 1.250(5) .
O6 C14 1.201(5) .
O7 S1 1.429(4) .
O8 S1 1.437(4) .
O9 S1 1.429(4) .
O10 S2 1.360(6) .
O11 S2 1.362(5) .
O12 S2 1.430(8) .
S1 C47 1.789(7) .
S2 C48 1.758(9) .
F1 C47 1.330(7) .
F2 C47 1.333(7) .
F3 C47 1.326(7) .
F4 C48 1.290(10) .
F5 C48 1.326(12) .
F6 C48 1.355(12) .
C1 C10 1.368(6) .
C1 C2 1.414(5) .
C1 C11 1.469(5) .
C2 C7 1.402(5) .
C2 C3 1.417(6) .
C3 C4 1.374(6) .
C3 C12 1.483(6) .
C4 C5 1.390(6) .
C5 C6 1.373(6) .
C6 C7 1.409(5) .
C6 C14 1.481(6) .
C7 C8 1.420(5) .
C8 C9 1.380(6) .
C8 C13 1.462(5) .
C9 C10 1.407(6) .
C15 C16 1.379(7) .
C16 C17 1.389(6) .
C17 C18 1.375(6) .
C17 C20 1.481(6) .
C18 C19 1.365(6) .
C20 C21 1.323(6) .
C21 C24 1.460(6) .
C22 C23 1.387(6) .
C23 C24 1.367(6) .
C24 C25 1.363(6) .
C25 C26 1.388(6) .
C27 C31 1.429(7) .
C27 C28 1.466(8) .
C27 C32 1.488(8) .
C28 C29 1.418(7) .
C28 C33 1.500(7) .
C29 C30 1.365(7) .
C29 C34 1.518(8) .
C30 C31 1.398(7) .
C30 C35 1.501(8) .
C31 C36 1.500(7) .
C37 C38 1.439(6) .
C37 C41 1.446(6) .
C37 C42 1.488(6) .
C38 C39 1.412(7) .
C38 C43 1.493(6) .
C39 C40 1.412(7) .
C39 C44 1.534(7) .
C40 C41 1.411(6) .
C40 C45 1.529(7) .
C41 C46 1.495(6) .
C49 C50 1.477(14) .
C50 O13 1.469(11) .
C51 O13 1.405(13) .
C51 C52 1.517(14) .

loop_
_geom_torsion_atom_site_label_1
_geom_torsion_atom_site_label_2
_geom_torsion_atom_site_label_3
_geom_torsion_atom_site_label_4
_geom_torsion
_geom_torsion_site_symmetry_1
C11 N1 O2 Rh1 2.1(4) .
C12 N1 O2 Rh1 174.4(3) .
C13 N2 O5 Rh2 -7.1(4) .
C14 N2 O5 Rh2 175.3(2) .
C10 C1 C2 C7 -0.2(6) .
C11 C1 C2 C7 -178.4(4) .
C10 C1 C2 C3 177.3(4) .
C11 C1 C2 C3 -1.0(6) .
C7 C2 C3 C4 0.4(6) .
C1 C2 C3 C4 -177.1(4) .
C7 C2 C3 C12 178.2(4) .
C1 C2 C3 C12 0.8(6) .
C2 C3 C4 C5 -1.6(7) .
C12 C3 C4 C5 -179.3(4) .
C3 C4 C5 C6 1.4(7) .
C4 C5 C6 C7 -0.1(7) .
C4 C5 C6 C14 179.8(4) .
C1 C2 C7 C6 178.3(4) .
C3 C2 C7 C6 0.9(6) .
C1 C2 C7 C8 -1.0(6) .
C3 C2 C7 C8 -178.5(4) .
C5 C6 C7 C2 -1.0(6) .
C14 C6 C7 C2 179.1(3) .
C5 C6 C7 C8 178.3(4) .
C14 C6 C7 C8 -1.6(6) .
C2 C7 C8 C9 1.5(6) .
C6 C7 C8 C9 -177.9(4) .
C2 C7 C8 C13 179.6(3) .
C6 C7 C8 C13 0.3(6) .
C7 C8 C9 C10 -0.8(6) .
C13 C8 C9 C10 -178.9(4) .
C2 C1 C10 C9 0.9(6) .
C11 C1 C10 C9 179.1(4) .
C8 C9 C10 C1 -0.4(7) .
Rh1 O1 C11 N1 2.1(5) .
Rh1 O1 C11 C1 -178.1(3) .
O2 N1 C11 O1 -3.0(6) .
C12 N1 C11 O1 -174.6(4) .
O2 N1 C11 C1 177.2(3) .
C12 N1 C11 C1 5.6(6) .
C10 C1 C11 O1 -0.1(6) .
C2 C1 C11 O1 178.2(4) .
C10 C1 C11 N1 179.7(4) .
C2 C1 C11 N1 -2.0(6) .
C11 N1 C12 O3 175.4(4) .
O2 N1 C12 O3 3.6(6) .
C11 N1 C12 C3 -5.8(6) .
O2 N1 C12 C3 -177.5(3) .
C4 C3 C12 O3 -1.1(7) .
C2 C3 C12 O3 -178.9(4) .
C4 C3 C12 N1 -179.9(4) .
C2 C3 C12 N1 2.3(6) .
Rh2 O4 C13 N2 1.3(4) .
Rh2 O4 C13 C8 -179.0(3) .
O5 N2 C13 O4 4.0(5) .
C14 N2 C13 O4 -178.7(3) .
O5 N2 C13 C8 -175.7(3) .
C14 N2 C13 C8 1.7(6) .
C9 C8 C13 O4 -1.8(6) .
C7 C8 C13 O4 -179.9(4) .
C9 C8 C13 N2 177.9(4) .
C7 C8 C13 N2 -0.3(5) .
C13 N2 C14 O6 179.2(4) .
O5 N2 C14 O6 -3.3(5) .
C13 N2 C14 C6 -2.9(5) .
O5 N2 C14 C6 174.6(3) .
C5 C6 C14 O6 0.5(6) .
C7 C6 C14 O6 -179.5(4) .
C5 C6 C14 N2 -177.2(4) .
C7 C6 C14 N2 2.7(5) .
C19 N3 C15 C16 0.7(8) .
Rh1 N3 C15 C16 -178.8(4) .
N3 C15 C16 C17 0.9(9) .
C15 C16 C17 C18 -2.1(8) .
C15 C16 C17 C20 179.5(5) .
C16 C17 C18 C19 1.8(8) .
C20 C17 C18 C19 -179.8(5) .
C15 N3 C19 C18 -1.1(8) .
Rh1 N3 C19 C18 178.4(5) .
C17 C18 C19 N3 -0.2(9) .
C18 C17 C20 C21 -10.0(8) .
C16 C17 C20 C21 168.3(5) .
C17 C20 C21 C24 177.4(5) .
C26 N4 C22 C23 1.5(7) .
Rh2 N4 C22 C23 -173.5(4) 5_676
N4 C22 C23 C24 -2.8(8) .
C22 C23 C24 C25 3.0(8) .
C22 C23 C24 C21 179.2(5) .
C20 C21 C24 C25 -10.1(8) .
C20 C21 C24 C23 173.9(5) .
C23 C24 C25 C26 -2.2(8) .
C21 C24 C25 C26 -178.2(5) .
C22 N4 C26 C25 -0.7(8) .
Rh2 N4 C26 C25 174.3(4) 5_676
C24 C25 C26 N4 1.1(9) .
C31 C27 C28 C29 2.8(5) .
C32 C27 C28 C29 -177.3(5) .
Rh1 C27 C28 C29 63.7(3) .
C31 C27 C28 C33 177.7(5) .
C32 C27 C28 C33 -2.4(8) .
Rh1 C27 C28 C33 -121.4(5) .
C31 C27 C28 Rh1 -60.9(3) .
C32 C27 C28 Rh1 119.1(5) .
C27 C28 C29 C30 -3.0(5) .
C33 C28 C29 C30 -177.5(5) .
Rh1 C28 C29 C30 59.9(3) .
C27 C28 C29 C34 -179.6(5) .
C33 C28 C29 C34 5.9(8) .
Rh1 C28 C29 C34 -116.7(5) .
C27 C28 C29 Rh1 -62.9(3) .
C33 C28 C29 Rh1 122.6(6) .
C28 C29 C30 C31 2.1(5) .
C34 C29 C30 C31 178.4(5) .
Rh1 C29 C30 C31 60.7(3) .
C28 C29 C30 C35 -177.6(5) .
C34 C29 C30 C35 -1.3(8) .
Rh1 C29 C30 C35 -119.0(5) .
C28 C29 C30 Rh1 -58.6(3) .
C34 C29 C30 Rh1 117.8(5) .
C29 C30 C31 C27 -0.2(5) .
C35 C30 C31 C27 179.4(5) .
Rh1 C30 C31 C27 61.0(3) .
C29 C30 C31 C36 177.7(5) .
C35 C30 C31 C36 -2.6(8) .
Rh1 C30 C31 C36 -121.0(5) .
C29 C30 C31 Rh1 -61.3(3) .
C35 C30 C31 Rh1 118.4(5) .
C28 C27 C31 C30 -1.6(5) .
C32 C27 C31 C30 178.5(5) .
Rh1 C27 C31 C30 -61.5(3) .
C28 C27 C31 C36 -179.5(5) .
C32 C27 C31 C36 0.5(8) .
Rh1 C27 C31 C36 120.6(5) .
C28 C27 C31 Rh1 59.9(3) .
C32 C27 C31 Rh1 -120.1(5) .
C41 C37 C38 C39 -3.7(5) .
C42 C37 C38 C39 180.0(4) .
Rh2 C37 C38 C39 59.0(3) .
C41 C37 C38 C43 176.5(4) .
C42 C37 C38 C43 0.1(7) .
Rh2 C37 C38 C43 -120.8(4) .
C41 C37 C38 Rh2 -62.7(3) .
C42 C37 C38 Rh2 121.0(4) .
C37 C38 C39 C40 3.3(5) .
C43 C38 C39 C40 -176.9(4) .
Rh2 C38 C39 C40 61.8(3) .
C37 C38 C39 C44 -178.0(4) .
C43 C38 C39 C44 1.8(7) .
Rh2 C38 C39 C44 -119.5(5) .
C37 C38 C39 Rh2 -58.5(3) .
C43 C38 C39 Rh2 121.3(5) .
C38 C39 C40 C41 -1.6(5) .
C44 C39 C40 C41 179.7(4) .
Rh2 C39 C40 C41 60.6(3) .
C38 C39 C40 C45 178.1(5) .
C44 C39 C40 C45 -0.6(8) .
Rh2 C39 C40 C45 -119.7(5) .
C38 C39 C40 Rh2 -62.2(3) .
C44 C39 C40 Rh2 119.2(5) .
C39 C40 C41 C37 -0.7(5) .
C45 C40 C41 C37 179.6(5) .
Rh2 C40 C41 C37 59.4(3) .
C39 C40 C41 C46 -176.6(4) .
C45 C40 C41 C46 3.7(8) .
Rh2 C40 C41 C46 -116.5(5) .
C39 C40 C41 Rh2 -60.1(3) .
C45 C40 C41 Rh2 120.2(5) .
C38 C37 C41 C40 2.7(5) .
C42 C37 C41 C40 179.1(4) .
Rh2 C37 C41 C40 -60.2(3) .
C38 C37 C41 C46 178.8(4) .
C42 C37 C41 C46 -4.8(7) .
Rh2 C37 C41 C46 115.9(4) .
C38 C37 C41 Rh2 62.9(3) .
C42 C37 C41 Rh2 -120.7(4) .
O7 S1 C47 F3 -179.9(4) .
O9 S1 C47 F3 60.0(5) .
O8 S1 C47 F3 -60.5(5) .
O7 S1 C47 F1 -59.1(5) .
O9 S1 C47 F1 -179.3(4) .
O8 S1 C47 F1 60.2(5) .
O7 S1 C47 F2 60.1(5) .
O9 S1 C47 F2 -60.1(5) .
O8 S1 C47 F2 179.4(5) .
O10 S2 C48 F4 169.5(9) .
O11 S2 C48 F4 -54.7(11) .
O12 S2 C48 F4 56.1(12) .
O10 S2 C48 F5 -68.2(10) .
O11 S2 C48 F5 67.7(9) .
O12 S2 C48 F5 178.5(10) .
O10 S2 C48 F6 45.3(10) .
O11 S2 C48 F6 -178.8(8) .
O12 S2 C48 F6 -68.1(9) .
C52 C51 O13 C50 169.8(11) .
C49 C50 O13 C51 173.2(11) .

loop_
_platon_squeeze_void_nr
_platon_squeeze_void_average_x
_platon_squeeze_void_average_y
_platon_squeeze_void_average_z
_platon_squeeze_void_volume
_platon_squeeze_void_count_electrons
1 0.500 0.000 0.450 1626.4 69.2
2 0.000 0.500 0.251 1626.5 69.2
